data_7216699
loop_
_publ_author_name
'Shigeyuki Yamada'
'Keita Kinoshita'
'Shota Iwama'
'Takashi Yamazaki'
'Toshio Kubota'
'Tomoko Yajima'

_publ_section_title
;
 Development of novel synthetic routes to bis(perfluoroalkyl)-substituted
 anthracene derivatives
;
_journal_issue 19
_journal_name_full 'RSC Advances'
_journal_page_first 6803
_journal_page_last 6806
_journal_paper_doi 10.1039/C3RA40974K
_journal_volume 3
_journal_year 2013
_chemical_formula_sum 'C34 H20 F6 O2'
_space_group_IT_number 14
_symmetry_cell_setting monoclinic
_symmetry_Int_Tables_number 14
_symmetry_space_group_name_Hall '-P 2yn'
_symmetry_space_group_name_H-M 'P 1 21/n 1'
_cell_angle_alpha 90
_cell_angle_beta 95.06
_cell_angle_gamma 90
_cell_formula_units_Z 4
_cell_length_a 11.8145
_cell_length_b 8.9218
_cell_length_c 12.4651
_cell_volume 1308.783
_cod_data_source_file c3ra40974k.txt
_cod_data_source_block User-defined2
_cod_original_cell_volume 1308.78
_cod_original_sg_symbol_H-M 'P 21/n'
_cod_database_code 7216699

loop_
_symmetry_equiv_pos_site_id
_symmetry_equiv_pos_as_xyz
1 x,y,z
2 1/2-x,1/2+y,1/2-z
3 -x,-y,-z
4 1/2+x,1/2-y,1/2+z

loop_
_atom_site_label
_atom_site_type_symbol
_atom_site_fract_x
_atom_site_fract_y
_atom_site_fract_z
F3 F 0.61607 2.02739 0.779849
F4 F 0.443564 2.08456 0.778883
F5 F 0.564536 2.23879 0.730882
O1 O 0.89739 0.793898 0.393025
C1 C 0.537339 1.85534 0.470503
C2 C 0.755715 1.20693 0.45504
C5 C 0.54132 1.89726 0.581484
C6 C 0.50989 2.04331 0.608465
C7 C 0.852041 0.928064 0.419603
C8 C 0.584112 1.71311 0.443764
C9 C 0.708719 1.35331 0.475738
C10 C 0.764913 1.15459 0.351065
C12 C 0.812725 1.01796 0.333669
C13 C 0.669978 1.47067 0.493295
C14 C 0.842111 0.977157 0.5239
C15 C 0.621981 1.61268 0.520517
C16 C 0.795008 1.11547 0.540732
C17 C 0.531414 2.09655 0.723312
C18 C 0.573606 1.78271 0.660089
C19 C 0.610368 1.64642 0.630371
C21 C 0.934828 0.695487 0.478798
H1 H 0.590037 1.68935 0.371924
H2 H 0.738104 1.21231 0.292192
H3 H 0.820338 0.98646 0.263601
H4 H 0.868275 0.917752 0.582209
H5 H 0.790365 1.14865 0.610881
H6 H 0.568779 1.80266 0.732815
H7 H 0.629497 1.57479 0.683123
H8 H 0.873243 0.670941 0.521
H9 H 0.964677 0.605259 0.450288
H10 H 0.993583 0.745365 0.523497
F3 F 0.383947 1.97258 0.220191
F4 F 0.556368 1.91542 0.221157
F5 F 0.435473 1.76119 0.269077
O1 O 0.102627 3.20608 0.607015
C1 C 0.46267 2.14475 0.529457
C2 C 0.244302 2.79305 0.545001
C5 C 0.458689 2.10271 0.418475
C6 C 0.490119 1.95667 0.391495
C7 C 0.147976 3.07191 0.580437
C8 C 0.415897 2.28687 0.556195
C9 C 0.291298 2.64666 0.524302
C10 C 0.235096 2.84539 0.648895
C12 C 0.187285 2.98202 0.666291
C13 C 0.330031 2.52931 0.506665
C14 C 0.157898 3.02282 0.47606
C15 C 0.378036 2.3873 0.479523
C16 C 0.205008 2.88451 0.459308
C17 C 0.468603 1.90354 0.276729
C18 C 0.426403 2.21727 0.33987
C19 C 0.389642 2.35356 0.369589
C21 C 0.0651811 3.30449 0.521161
H1 H 0.40998 2.31074 0.628116
H2 H 0.261906 2.78767 0.707768
H3 H 0.179678 3.01352 0.736439
H4 H 0.131742 3.08234 0.417831
H5 H 0.20956 2.85133 0.389079
H6 H 0.431238 2.19731 0.267225
H7 H 0.370519 2.42518 0.316917
H8 H 0.126774 3.32915 0.47904
H9 H 0.0353321 3.39472 0.549672
H10 H 0.00642672 3.25461 0.476463
